data_2200499
loop_
_publ_author_name
'Viktor Kettmann'
'Jan Lokaj'
'Christoph Kratky'
'Stefan Marchalin'
'Jana Sikoraiova'

_publ_section_title <i>trans</i>-5,6a-Dihydro-5-phenylisoindolo[1,2-<i>b</i>]benz[1,3]oxazepin-11-one
_journal_issue 7
_journal_name_full 'Acta Crystallographica Section E'
_journal_page_first o612
_journal_page_last o614
_journal_paper_doi 10.1107/S1600536801009898
_journal_volume 57
_journal_year 2001
_chemical_formula_iupac 'C22 H17 N O2'
_chemical_formula_moiety 'C22 H17 N O2'
_chemical_formula_sum 'C22 H17 N O2'
_chemical_formula_weight 327.37
_chemical_name_systematic
;
trans-5,6a-Dihydro-5-phenylisoindolo[1,2-b]benz[1,3]oxazepin-11-one
;
_space_group_IT_number 2
_symmetry_cell_setting triclinic
_symmetry_space_group_name_Hall '-P 1'
_symmetry_space_group_name_H-M 'P -1'
_cell_angle_alpha 104.47(4)
_cell_angle_beta 99.40(3)
_cell_angle_gamma 101.26(5)
_cell_formula_units_Z 4
_cell_length_a 10.799(3)
_cell_length_b 12.113(4)
_cell_length_c 13.775(4)
_cell_measurement_reflns_used 25
_cell_measurement_temperature 293(2)
_cell_measurement_theta_max 18
_cell_measurement_theta_min 7
_cell_volume 1667.9(10)
_computing_cell_refinement 'XSCANS '
_computing_data_collection 'XSCANS (Siemens, 1991) '
_computing_data_reduction XSCANS
_computing_molecular_graphics 'ORTEPII (Johnson, 1976) '
_computing_publication_material SHELXL97
_computing_structure_refinement 'SHELXL97 (Sheldrick, 1997)'
_computing_structure_solution 'SHELXS97 (Sheldrick, 1997)'
_diffrn_ambient_temperature 293(2)
_diffrn_measured_fraction_theta_full .99
_diffrn_measured_fraction_theta_max .99
_diffrn_measurement_device 'Siemens P4'
_diffrn_measurement_method \w/2\q
_diffrn_radiation_monochromator graphite
_diffrn_radiation_source 'fine-focus sealed tube'
_diffrn_radiation_type MoK\a
_diffrn_radiation_wavelength .71073
_diffrn_reflns_av_R_equivalents .0495
_diffrn_reflns_limit_h_max 12
_diffrn_reflns_limit_h_min -1
_diffrn_reflns_limit_k_max 13
_diffrn_reflns_limit_k_min -13
_diffrn_reflns_limit_l_max 16
_diffrn_reflns_limit_l_min -16
_diffrn_reflns_number 6826
_diffrn_reflns_theta_full 25.0
_diffrn_reflns_theta_max 25.00
_diffrn_reflns_theta_min 1.79
_diffrn_standards_decay_% 2
_diffrn_standards_interval_count 97
_diffrn_standards_number 3
_exptl_absorpt_coefficient_mu .084
_exptl_absorpt_correction_type none
_exptl_crystal_colour colourless
_exptl_crystal_density_diffrn 1.304
_exptl_crystal_density_meas 1.300(10)
_exptl_crystal_density_method 'flotation in bromoform/cyclohexane'
_exptl_crystal_description prism
_exptl_crystal_F_000 688
_exptl_crystal_size_max .40
_exptl_crystal_size_mid .30
_exptl_crystal_size_min .25
_refine_diff_density_max .352
_refine_diff_density_min -.515
_refine_ls_extinction_method none
_refine_ls_goodness_of_fit_ref 1.044
_refine_ls_hydrogen_treatment constr
_refine_ls_matrix_type full
_refine_ls_number_parameters 451
_refine_ls_number_reflns 5812
_refine_ls_number_restraints 0
_refine_ls_restrained_S_all 1.044
_refine_ls_R_factor_all .0999
_refine_ls_R_factor_gt .0736
_refine_ls_shift/su_max .001
_refine_ls_structure_factor_coef Fsqd
_refine_ls_weighting_details 'calc w = 1/[\s^2^(Fo^2^)+(0.1139P)^2^] where P = (Fo^2^+2Fc^2^)/3'
_refine_ls_weighting_scheme calc
_refine_ls_wR_factor_ref .1939
_reflns_number_gt 3954
_reflns_number_total 5812
_reflns_threshold_expression I>2\s(I)
_cod_data_source_file ob6046.cif
_cod_data_source_block I
_cod_original_cell_volume 1667.9(9)
_cod_database_code 2200499
_cod_database_fobs_code 2200499

loop_
_symmetry_equiv_pos_as_xyz
'x, y, z'
'-x, -y, -z'

loop_
_atom_site_label
_atom_site_fract_x
_atom_site_fract_y
_atom_site_fract_z
_atom_site_U_iso_or_equiv
_atom_site_adp_type
_atom_site_calc_flag
_atom_site_refinement_flags
_atom_site_occupancy
_atom_site_disorder_assembly
_atom_site_disorder_group
_atom_site_type_symbol
N1A .4125(2) .77049(19) .86013(16) .0476(5) Uani d . 1 . . N
C2A .4829(3) .8829(2) .87622(19) .0481(6) Uani d . 1 . . C
O2A .59495(18) .92528(19) .92572(15) .0629(5) Uani d . 1 . . O
C3A .3947(2) .9398(2) .82209(18) .0443(6) Uani d . 1 . . C
C4A .4162(3) 1.0537(2) .8147(2) .0553(7) Uani d . 1 . . C
H4A .4968 1.1066 .8426 .066 Uiso calc R 1 . . H
C5A .3137(3) 1.0862(3) .7642(2) .0600(8) Uani d . 1 . . C
H5A .3254 1.1622 .7585 .072 Uiso calc R 1 . . H
C6A .1944(3) 1.0070(3) .7220(2) .0583(7) Uani d . 1 . . C
H6A .1268 1.0308 .6887 .070 Uiso calc R 1 . . H
C7A .1738(3) .8920(3) .72880(19) .0517(7) Uani d . 1 . . C
H7A .0938 .8384 .7002 .062 Uiso calc R 1 . . H
C8A .2766(2) .8606(2) .77959(18) .0432(6) Uani d . 1 . . C
C9A .2830(2) .7438(2) .79769(18) .0445(6) Uani d . 1 . . C
H9A .2772 .6864 .7318 .053 Uiso calc R 1 . . H
O10A .18907(16) .69586(15) .84703(12) .0458(4) Uani d . 1 . . O
C11A .2075(2) .7634(2) .95392(17) .0404(6) Uani d . 1 . . C
H11A .2542 .8444 .9627 .049 Uiso calc R 1 . . H
C12A .2895(2) .7115(2) 1.02437(18) .0415(6) Uani d . 1 . . C
C13A .2557(3) .7041(2) 1.1161(2) .0526(7) Uani d . 1 . . C
H13A .1831 .7286 1.1320 .063 Uiso calc R 1 . . H
C14A .3275(3) .6610(3) 1.1846(2) .0610(8) Uani d . 1 . . C
H14A .3031 .6566 1.2455 .073 Uiso calc R 1 . . H
C15A .4357(3) .6246(3) 1.1614(2) .0598(8) Uani d . 1 . . C
H15A .4838 .5942 1.2059 .072 Uiso calc R 1 . . H
C16A .4716(3) .6339(2) 1.0719(2) .0540(7) Uani d . 1 . . C
H16A .5453 .6105 1.0573 .065 Uiso calc R 1 . . H
C17A .4011(2) .6774(2) 1.00205(19) .0449(6) Uani d . 1 . . C
C18A .4527(3) .6849(3) .9070(2) .0544(7) Uani d . 1 . . C
H18A .5466 .7044 .9256 .065 Uiso calc R 1 . . H
H18B .4241 .6080 .8564 .065 Uiso calc R 1 . . H
C19A .0750(2) .7646(2) .97555(18) .0445(6) Uani d . 1 . . C
C20A .0520(3) .8685(3) 1.0286(2) .0579(7) Uani d . 1 . . C
H20A .1174 .9375 1.0484 .070 Uiso calc R 1 . . H
C21A -.0667(4) .8718(4) 1.0528(3) .0756(10) Uani d . 1 . . C
H21A -.0800 .9424 1.0898 .091 Uiso calc R 1 . . H
C22A -.1644(3) .7718(4) 1.0224(3) .0800(11) Uani d . 1 . . C
H22A -.2444 .7743 1.0384 .096 Uiso calc R 1 . . H
C23A -.1447(3) .6667(4) .9679(3) .0769(10) Uani d . 1 . . C
H23A -.2117 .5987 .9468 .092 Uiso calc R 1 . . H
C24A -.0247(3) .6626(3) .9447(2) .0590(7) Uani d . 1 . . C
H24A -.0112 .5917 .9085 .071 Uiso calc R 1 . . H
N1B .2478(2) .33393(19) .29496(15) .0477(5) Uani d . 1 . . N
C2B .3650(3) .4150(2) .32510(19) .0471(6) Uani d . 1 . . C
O2B .4664(2) .3981(2) .30305(16) .0678(6) Uani d . 1 . . O
C3B .3430(2) .5245(2) .38960(18) .0438(6) Uani d . 1 . . C
C4B .4287(3) .6319(2) .4387(2) .0557(7) Uani d . 1 . . C
H4B .5145 .6453 .4327 .067 Uiso calc R 1 . . H
C5B .3835(3) .7192(3) .4974(2) .0655(8) Uani d . 1 . . C
H5B .4397 .7924 .5320 .079 Uiso calc R 1 . . H
C6B .2552(3) .6985(3) .5047(2) .0646(8) Uani d . 1 . . C
H6B .2266 .7584 .5444 .078 Uiso calc R 1 . . H
C7B .1681(3) .5902(3) .4544(2) .0580(7) Uani d . 1 . . C
H7B .0817 .5771 .4589 .070 Uiso calc R 1 . . H
C8B .2149(2) .5027(2) .39726(18) .0446(6) Uani d . 1 . . C
C9B .1469(2) .3770(2) .33863(19) .0467(6) Uani d . 1 . . C
H9B .0764 .3752 .2832 .056 Uiso calc R 1 . . H
O10B .09768(15) .30679(15) .39956(12) .0456(4) Uani d . 1 . . O
C11B .1990(2) .2913(2) .47483(17) .0401(6) Uani d . 1 . . C
H11B .2733 .3591 .4912 .048 Uiso calc R 1 . . H
C12B .2441(2) .1802(2) .43206(18) .0419(6) Uani d . 1 . . C
C13B .2789(3) .1161(2) .4984(2) .0504(7) Uani d . 1 . . C
H13B .2700 .1398 .5660 .061 Uiso calc R 1 . . H
C14B .3266(3) .0176(2) .4663(2) .0598(8) Uani d . 1 . . C
H14B .3495 -.0236 .5122 .072 Uiso calc R 1 . . H
C15B .3396(3) -.0183(3) .3669(2) .0633(8) Uani d . 1 . . C
H15B .3704 -.0846 .3446 .076 Uiso calc R 1 . . H
C16B .3068(3) .0444(2) .2996(2) .0564(7) Uani d . 1 . . C
H16B .3162 .0196 .2323 .068 Uiso calc R 1 . . H
C17B .2598(2) .1444(2) .33045(19) .0466(6) Uani d . 1 . . C
C18B .2291(3) .2079(2) .2506(2) .0555(7) Uani d . 1 . . C
H18C .2840 .1950 .2018 .067 Uiso calc R 1 . . H
H18D .1399 .1742 .2130 .067 Uiso calc R 1 . . H
C19B .1475(2) .2957(2) .57105(18) .0414(6) Uani d . 1 . . C
C20B .2052(3) .3872(2) .6604(2) .0563(7) Uani d . 1 . . C
H20B .2766 .4447 .6610 .068 Uiso calc R 1 . . H
C21B .1577(3) .3935(3) .7483(2) .0746(9) Uani d . 1 . . C
H21B .1975 .4552 .8075 .090 Uiso calc R 1 . . H
C22B .0530(3) .3102(3) .7492(2) .0714(9) Uani d . 1 . . C
H22B .0217 .3150 .8087 .086 Uiso calc R 1 . . H
C23B -.0065(3) .2182(3) .6606(3) .0666(9) Uani d . 1 . . C
H23B -.0779 .1612 .6606 .080 Uiso calc R 1 . . H
C24B .0410(3) .2115(3) .5719(2) .0532(7) Uani d . 1 . . C
H24B .0009 .1499 .5127 .064 Uiso calc R 1 . . H

loop_
_atom_site_aniso_label
_atom_site_aniso_U_11
_atom_site_aniso_U_22
_atom_site_aniso_U_33
_atom_site_aniso_U_12
_atom_site_aniso_U_13
_atom_site_aniso_U_23
N1A .0445(12) .0524(13) .0485(12) .0145(10) .0138(10) .0150(10)
C2A .0429(15) .0601(17) .0411(13) .0112(13) .0158(12) .0111(12)
O2A .0425(11) .0802(14) .0621(12) .0105(10) .0080(9) .0198(11)
C3A .0461(15) .0509(15) .0352(12) .0095(12) .0130(11) .0106(11)
C4A .0601(17) .0513(16) .0481(15) .0022(13) .0111(13) .0127(12)
C5A .078(2) .0478(16) .0567(17) .0161(15) .0155(15) .0193(13)
C6A .0641(19) .0640(19) .0500(15) .0218(16) .0076(14) .0211(14)
C7A .0475(15) .0624(18) .0410(14) .0081(13) .0048(12) .0152(12)
C8A .0460(14) .0472(14) .0348(12) .0084(12) .0104(11) .0105(10)
C9A .0455(14) .0465(14) .0391(12) .0094(11) .0123(11) .0081(11)
O10A .0471(10) .0464(10) .0372(9) .0031(8) .0090(8) .0069(7)
C11A .0408(13) .0414(13) .0362(12) .0082(11) .0066(10) .0087(10)
C12A .0417(14) .0404(13) .0406(13) .0086(11) .0093(11) .0096(10)
C13A .0532(16) .0591(17) .0501(15) .0172(13) .0132(13) .0206(13)
C14A .070(2) .072(2) .0512(16) .0218(16) .0157(14) .0309(14)
C15A .0669(19) .0556(17) .0614(18) .0220(15) .0061(15) .0253(14)
C16A .0563(17) .0479(16) .0603(17) .0190(13) .0113(14) .0167(13)
C17A .0477(15) .0397(14) .0461(14) .0114(11) .0098(11) .0106(11)
C18A .0571(17) .0609(17) .0562(16) .0281(14) .0210(13) .0207(13)
C19A .0399(14) .0548(15) .0410(13) .0139(12) .0090(11) .0162(11)
C20A .0629(18) .0626(18) .0575(16) .0255(15) .0206(14) .0216(14)
C21A .077(2) .100(3) .073(2) .049(2) .0340(19) .034(2)
C22A .055(2) .133(4) .063(2) .037(2) .0208(16) .033(2)
C23A .0430(17) .112(3) .0627(19) -.0047(18) .0076(15) .024(2)
C24A .0476(16) .0690(19) .0534(16) .0043(14) .0114(13) .0132(14)
N1B .0524(13) .0511(13) .0410(11) .0141(11) .0129(10) .0134(10)
C2B .0505(16) .0584(16) .0413(13) .0185(13) .0162(12) .0228(12)
O2B .0618(13) .0812(15) .0732(13) .0277(11) .0345(11) .0248(11)
C3B .0424(14) .0529(15) .0415(13) .0150(12) .0087(11) .0214(11)
C4B .0496(16) .0535(17) .0624(17) .0097(13) .0040(13) .0220(14)
C5B .075(2) .0474(17) .0640(18) .0113(15) -.0013(16) .0120(14)
C6B .083(2) .0538(18) .0629(18) .0317(17) .0182(16) .0143(14)
C7B .0596(18) .0606(18) .0671(18) .0281(15) .0209(14) .0274(15)
C8B .0485(15) .0490(15) .0425(13) .0167(12) .0085(11) .0220(11)
C9B .0436(14) .0569(16) .0434(13) .0133(12) .0064(11) .0225(12)
O10B .0370(9) .0532(10) .0463(9) .0081(8) .0039(7) .0198(8)
C11B .0361(13) .0432(14) .0401(12) .0096(11) .0042(10) .0134(10)
C12B .0400(13) .0400(13) .0440(13) .0087(11) .0088(11) .0104(11)
C13B .0558(16) .0490(15) .0512(15) .0174(13) .0143(13) .0179(12)
C14B .0657(19) .0502(16) .073(2) .0222(14) .0204(15) .0252(14)
C15B .0665(19) .0448(16) .080(2) .0183(14) .0232(16) .0129(15)
C16B .0616(18) .0466(16) .0553(16) .0097(13) .0190(14) .0034(13)
C17B .0457(15) .0428(14) .0457(14) .0061(11) .0099(11) .0067(11)
C18B .0703(19) .0522(16) .0420(14) .0154(14) .0141(13) .0088(12)
C19B .0418(14) .0432(14) .0443(13) .0166(11) .0101(11) .0169(11)
C20B .0594(18) .0548(17) .0510(16) .0103(14) .0175(14) .0085(13)
C21B .081(2) .082(2) .0552(18) .0174(19) .0242(17) .0077(16)
C22B .077(2) .098(3) .0569(18) .036(2) .0357(17) .0291(18)
C23B .0505(17) .086(2) .079(2) .0190(16) .0273(16) .0420(19)
C24B .0457(15) .0601(17) .0538(16) .0090(13) .0134(13) .0180(13)

loop_
_atom_type_symbol
_atom_type_description
_atom_type_scat_dispersion_real
_atom_type_scat_dispersion_imag
_atom_type_scat_source
C C .0033 .0016 'International Tables Vol C Tables 4.2.6.8 and 6.1.1.4'
H H .0000 .0000 'International Tables Vol C Tables 4.2.6.8 and 6.1.1.4'
N N .0061 .0033 'International Tables Vol C Tables 4.2.6.8 and 6.1.1.4'
O O .0106 .0060 'International Tables Vol C Tables 4.2.6.8 and 6.1.1.4'

loop_
_geom_angle_atom_site_label_1
_geom_angle_atom_site_label_2
_geom_angle_atom_site_label_3
_geom_angle
_geom_angle_publ_flag
C2A N1A C9A 114.1(2) yes
C2A N1A C18A 125.8(2) yes
C9A N1A C18A 119.9(2) yes
O2A C2A N1A 125.9(3) yes
O2A C2A C3A 128.7(3) yes
N1A C2A C3A 105.5(2) yes
C8A C3A C4A 121.5(2) ?
C8A C3A C2A 108.8(2) ?
C4A C3A C2A 129.7(2) ?
C5A C4A C3A 117.7(3) ?
C5A C4A H4A 121.1 ?
C3A C4A H4A 121.1 ?
C6A C5A C4A 120.9(3) ?
C6A C5A H5A 119.5 ?
C4A C5A H5A 119.5 ?
C5A C6A C7A 121.0(3) ?
C5A C6A H6A 119.5 ?
C7A C6A H6A 119.5 ?
C8A C7A C6A 117.6(3) ?
C8A C7A H7A 121.2 ?
C6A C7A H7A 121.2 ?
C3A C8A C7A 121.2(3) ?
C3A C8A C9A 109.6(2) ?
C7A C8A C9A 129.2(2) ?
O10A C9A N1A 111.18(19) yes
O10A C9A C8A 116.6(2) yes
N1A C9A C8A 101.9(2) yes
O10A C9A H9A 108.9 ?
N1A C9A H9A 108.9 ?
C8A C9A H9A 108.9 ?
C9A O10A C11A 112.93(18) yes
O10A C11A C19A 107.54(19) ?
O10A C11A C12A 109.91(19) ?
C19A C11A C12A 113.9(2) ?
O10A C11A H11A 108.5 ?
C19A C11A H11A 108.5 ?
C12A C11A H11A 108.5 ?
C13A C12A C17A 118.9(2) ?
C13A C12A C11A 118.6(2) ?
C17A C12A C11A 122.3(2) ?
C14A C13A C12A 121.7(3) ?
C14A C13A H13A 119.2 ?
C12A C13A H13A 119.2 ?
C15A C14A C13A 119.4(3) ?
C15A C14A H14A 120.3 ?
C13A C14A H14A 120.3 ?
C16A C15A C14A 119.4(3) ?
C16A C15A H15A 120.3 ?
C14A C15A H15A 120.3 ?
C15A C16A C17A 122.2(3) ?
C15A C16A H16A 118.9 ?
C17A C16A H16A 118.9 ?
C16A C17A C12A 118.4(2) ?
C16A C17A C18A 116.8(2) ?
C12A C17A C18A 124.8(2) ?
N1A C18A C17A 114.5(2) ?
N1A C18A H18A 108.6 ?
C17A C18A H18A 108.6 ?
N1A C18A H18B 108.6 ?
C17A C18A H18B 108.6 ?
H18A C18A H18B 107.6 ?
C20A C19A C24A 118.7(3) ?
C20A C19A C11A 119.7(2) ?
C24A C19A C11A 121.6(2) ?
C19A C20A C21A 121.1(3) ?
C19A C20A H20A 119.5 ?
C21A C20A H20A 119.5 ?
C22A C21A C20A 120.1(3) ?
C22A C21A H21A 119.9 ?
C20A C21A H21A 119.9 ?
C21A C22A C23A 120.1(3) ?
C21A C22A H22A 120.0 ?
C23A C22A H22A 120.0 ?
C22A C23A C24A 120.0(3) ?
C22A C23A H23A 120.0 ?
C24A C23A H23A 120.0 ?
C19A C24A C23A 119.9(3) ?
C19A C24A H24A 120.0 ?
C23A C24A H24A 120.0 ?
C2B N1B C9B 113.4(2) yes
C2B N1B C18B 125.0(2) yes
C9B N1B C18B 119.2(2) yes
O2B C2B N1B 125.9(3) yes
O2B C2B C3B 128.0(3) yes
N1B C2B C3B 106.1(2) yes
C4B C3B C8B 121.9(3) ?
C4B C3B C2B 129.7(2) ?
C8B C3B C2B 108.3(2) ?
C3B C4B C5B 118.1(3) ?
C3B C4B H4B 121.0 ?
C5B C4B H4B 121.0 ?
C4B C5B C6B 120.4(3) ?
C4B C5B H5B 119.8 ?
C6B C5B H5B 119.8 ?
C5B C6B C7B 121.7(3) ?
C5B C6B H6B 119.2 ?
C7B C6B H6B 119.2 ?
C8B C7B C6B 117.4(3) ?
C8B C7B H7B 121.3 ?
C6B C7B H7B 121.3 ?
C3B C8B C7B 120.5(3) ?
C3B C8B C9B 109.7(2) ?
C7B C8B C9B 129.8(3) ?
O10B C9B N1B 110.8(2) yes
O10B C9B C8B 115.0(2) yes
N1B C9B C8B 102.3(2) yes
O10B C9B H9B 109.5 ?
N1B C9B H9B 109.5 ?
C8B C9B H9B 109.5 ?
C9B O10B C11B 112.97(18) yes
O10B C11B C19B 106.65(19) ?
O10B C11B C12B 111.68(19) ?
C19B C11B C12B 115.0(2) ?
O10B C11B H11B 107.7 ?
C19B C11B H11B 107.7 ?
C12B C11B H11B 107.7 ?
C13B C12B C17B 118.5(2) ?
C13B C12B C11B 118.5(2) ?
C17B C12B C11B 122.9(2) ?
C14B C13B C12B 121.7(3) ?
C14B C13B H13B 119.1 ?
C12B C13B H13B 119.1 ?
C15B C14B C13B 119.7(3) ?
C15B C14B H14B 120.2 ?
C13B C14B H14B 120.2 ?
C14B C15B C16B 119.8(3) ?
C14B C15B H15B 120.1 ?
C16B C15B H15B 120.1 ?
C15B C16B C17B 121.6(3) ?
C15B C16B H16B 119.2 ?
C17B C16B H16B 119.2 ?
C16B C17B C12B 118.8(2) ?
C16B C17B C18B 117.1(2) ?
C12B C17B C18B 124.1(2) ?
N1B C18B C17B 113.3(2) ?
N1B C18B H18C 108.9 ?
C17B C18B H18C 108.9 ?
N1B C18B H18D 108.9 ?
C17B C18B H18D 108.9 ?
H18C C18B H18D 107.7 ?
C24B C19B C20B 118.6(2) ?
C24B C19B C11B 121.4(2) ?
C20B C19B C11B 120.0(2) ?
C21B C20B C19B 120.6(3) ?
C21B C20B H20B 119.7 ?
C19B C20B H20B 119.7 ?
C22B C21B C20B 120.8(3) ?
C22B C21B H21B 119.6 ?
C20B C21B H21B 119.6 ?
C21B C22B C23B 119.5(3) ?
C21B C22B H22B 120.2 ?
C23B C22B H22B 120.2 ?
C22B C23B C24B 119.9(3) ?
C22B C23B H23B 120.0 ?
C24B C23B H23B 120.0 ?
C19B C24B C23B 120.6(3) ?
C19B C24B H24B 119.7 ?
C23B C24B H24B 119.7 ?

loop_
_geom_bond_atom_site_label_1
_geom_bond_atom_site_label_2
_geom_bond_site_symmetry_2
_geom_bond_distance
_geom_bond_publ_flag
N1A C2A . 1.368(4) yes
N1A C9A . 1.447(3) yes
N1A C18A . 1.449(3) yes
C2A O2A . 1.227(3) yes
C2A C3A . 1.490(4) yes
C3A C8A . 1.373(4) yes
C3A C4A . 1.386(4) ?
C4A C5A . 1.385(4) ?
C4A H4A . .9300 ?
C5A C6A . 1.383(4) ?
C5A H5A . .9300 ?
C6A C7A . 1.397(4) ?
C6A H6A . .9300 ?
C7A C8A . 1.383(4) ?
C7A H7A . .9300 ?
C8A C9A . 1.510(4) yes
C9A O10A . 1.421(3) yes
C9A H9A . .9800 ?
O10A C11A . 1.455(3) yes
C11A C19A . 1.510(3) yes
C11A C12A . 1.537(3) yes
C11A H11A . .9800 ?
C12A C13A . 1.390(3) ?
C12A C17A . 1.403(3) yes
C13A C14A . 1.389(4) ?
C13A H13A . .9300 ?
C14A C15A . 1.384(4) ?
C14A H14A . .9300 ?
C15A C16A . 1.376(4) ?
C15A H15A . .9300 ?
C16A C17A . 1.397(4) ?
C16A H16A . .9300 ?
C17A C18A . 1.520(4) yes
C18A H18A . .9700 ?
C18A H18B . .9700 ?
C19A C20A . 1.379(4) ?
C19A C24A . 1.391(4) ?
C20A C21A . 1.381(4) ?
C20A H20A . .9300 ?
C21A C22A . 1.363(5) ?
C21A H21A . .9300 ?
C22A C23A . 1.382(5) ?
C22A H22A . .9300 ?
C23A C24A . 1.392(4) ?
C23A H23A . .9300 ?
C24A H24A . .9300 ?
N1B C2B . 1.370(4) yes
N1B C9B . 1.449(3) yes
N1B C18B . 1.456(3) yes
C2B O2B . 1.224(3) yes
C2B C3B . 1.486(4) yes
C3B C4B . 1.375(4) ?
C3B C8B . 1.382(4) yes
C4B C5B . 1.383(4) ?
C4B H4B . .9300 ?
C5B C6B . 1.384(4) ?
C5B H5B . .9300 ?
C6B C7B . 1.392(4) ?
C6B H6B . .9300 ?
C7B C8B . 1.386(4) ?
C7B H7B . .9300 ?
C8B C9B . 1.506(4) yes
C9B O10B . 1.427(3) yes
C9B H9B . .9800 ?
O10B C11B . 1.454(3) yes
C11B C19B . 1.512(3) yes
C11B C12B . 1.533(3) yes
C11B H11B . .9800 ?
C12B C13B . 1.391(4) ?
C12B C17B . 1.407(3) yes
C13B C14B . 1.391(4) ?
C13B H13B . .9300 ?
C14B C15B . 1.369(4) ?
C14B H14B . .9300 ?
C15B C16B . 1.381(4) ?
C15B H15B . .9300 ?
C16B C17B . 1.399(4) ?
C16B H16B . .9300 ?
C17B C18B . 1.522(4) yes
C18B H18C . .9700 ?
C18B H18D . .9700 ?
C19B C24B . 1.384(4) ?
C19B C20B . 1.388(4) ?
C20B C21B . 1.381(4) ?
C20B H20B . .9300 ?
C21B C22B . 1.364(5) ?
C21B H21B . .9300 ?
C22B C23B . 1.388(5) ?
C22B H22B . .9300 ?
C23B C24B . 1.390(4) ?
C23B H23B . .9300 ?
C24B H24B . .9300 ?

loop_
_geom_torsion_atom_site_label_1
_geom_torsion_atom_site_label_2
_geom_torsion_atom_site_label_3
_geom_torsion_atom_site_label_4
_geom_torsion
_geom_torsion_publ_flag
C9A N1A C2A O2A -179.3(2) ?
C18A N1A C2A O2A 6.6(4) ?
C9A N1A C2A C3A 1.0(3) ?
C18A N1A C2A C3A -173.1(2) ?
O2A C2A C3A C8A -178.0(3) ?
N1A C2A C3A C8A 1.7(3) ?
O2A C2A C3A C4A -.5(4) ?
N1A C2A C3A C4A 179.2(3) ?
C8A C3A C4A C5A 1.1(4) ?
C2A C3A C4A C5A -176.2(2) ?
C3A C4A C5A C6A -.5(4) ?
C4A C5A C6A C7A -.3(4) ?
C5A C6A C7A C8A .4(4) ?
C4A C3A C8A C7A -.9(4) ?
C2A C3A C8A C7A 176.8(2) ?
C4A C3A C8A C9A 178.7(2) ?
C2A C3A C8A C9A -3.6(3) ?
C6A C7A C8A C3A .2(4) ?
C6A C7A C8A C9A -179.4(2) ?
C2A N1A C9A O10A -127.8(2) ?
C18A N1A C9A O10A 46.6(3) yes
C2A N1A C9A C8A -3.0(3) ?
C18A N1A C9A C8A 171.5(2) ?
C3A C8A C9A O10A 125.1(2) ?
C7A C8A C9A O10A -55.3(3) ?
C3A C8A C9A N1A 3.9(3) ?
C7A C8A C9A N1A -176.5(2) ?
N1A C9A O10A C11A 47.9(3) yes
C8A C9A O10A C11A -68.3(3) ?
C9A O10A C11A C19A 141.9(2) ?
C9A O10A C11A C12A -93.7(2) yes
O10A C11A C12A C13A -139.5(2) ?
C19A C11A C12A C13A -18.7(3) ?
O10A C11A C12A C17A 44.1(3) yes
C19A C11A C12A C17A 164.9(2) ?
C17A C12A C13A C14A -1.8(4) ?
C11A C12A C13A C14A -178.3(2) ?
C12A C13A C14A C15A .2(4) ?
C13A C14A C15A C16A 1.2(4) ?
C14A C15A C16A C17A -1.0(4) ?
C15A C16A C17A C12A -.6(4) ?
C15A C16A C17A C18A 179.0(2) ?
C13A C12A C17A C16A 1.9(4) ?
C11A C12A C17A C16A 178.3(2) ?
C13A C12A C17A C18A -177.6(2) ?
C11A C12A C17A C18A -1.2(4) yes
C2A N1A C18A C17A 96.5(3) ?
C9A N1A C18A C17A -77.2(3) yes
C16A C17A C18A N1A -156.1(2) ?
C12A C17A C18A N1A 23.5(4) yes
O10A C11A C19A C20A -134.8(2) ?
C12A C11A C19A C20A 103.2(3) ?
O10A C11A C19A C24A 46.3(3) ?
C12A C11A C19A C24A -75.8(3) ?
C24A C19A C20A C21A 1.3(4) ?
C11A C19A C20A C21A -177.7(3) ?
C19A C20A C21A C22A -1.3(5) ?
C20A C21A C22A C23A .4(5) ?
C21A C22A C23A C24A .5(5) ?
C22A C23A C24A C19A -.6(5) ?
C20A C19A C24A C23A -.3(4) ?
C11A C19A C24A C23A 178.6(2) ?
C9B N1B C2B O2B 176.1(2) ?
C18B N1B C2B O2B 13.9(4) ?
C9B N1B C2B C3B -3.3(3) ?
C18B N1B C2B C3B -165.4(2) ?
O2B C2B C3B C4B .6(4) ?
N1B C2B C3B C4B 180.0(2) ?
O2B C2B C3B C8B -177.7(3) ?
N1B C2B C3B C8B 1.6(3) ?
C8B C3B C4B C5B .2(4) ?
C2B C3B C4B C5B -177.9(2) ?
C3B C4B C5B C6B -.7(4) ?
C4B C5B C6B C7B .2(5) ?
C5B C6B C7B C8B .9(4) ?
C4B C3B C8B C7B .9(4) ?
C2B C3B C8B C7B 179.4(2) ?
C4B C3B C8B C9B -178.0(2) ?
C2B C3B C8B C9B .5(3) ?
C6B C7B C8B C3B -1.4(4) ?
C6B C7B C8B C9B 177.2(2) ?
C2B N1B C9B O10B -119.5(2) ?
C18B N1B C9B O10B 43.7(3) yes
C2B N1B C9B C8B 3.5(3) ?
C18B N1B C9B C8B 166.8(2) ?
C3B C8B C9B O10B 117.9(2) ?
C7B C8B C9B O10B -60.8(3) ?
C3B C8B C9B N1B -2.3(2) ?
C7B C8B C9B N1B 179.0(2) ?
N1B C9B O10B C11B 51.1(3) yes
C8B C9B O10B C11B -64.3(3) ?
C9B O10B C11B C19B 141.8(2) ?
C9B O10B C11B C12B -91.7(2) yes
O10B C11B C12B C13B -144.5(2) ?
C19B C11B C12B C13B -22.8(3) ?
O10B C11B C12B C17B 39.8(3) yes
C19B C11B C12B C17B 161.5(2) ?
C17B C12B C13B C14B -1.0(4) ?
C11B C12B C13B C14B -176.9(2) ?
C12B C13B C14B C15B -.2(4) ?
C13B C14B C15B C16B .8(5) ?
C14B C15B C16B C17B -.2(5) ?
C15B C16B C17B C12B -1.0(4) ?
C15B C16B C17B C18B 178.9(3) ?
C13B C12B C17B C16B 1.5(4) ?
C11B C12B C17B C16B 177.3(2) ?
C13B C12B C17B C18B -178.4(2) ?
C11B C12B C17B C18B -2.6(4) yes
C2B N1B C18B C17B 79.7(3) ?
C9B N1B C18B C17B -81.5(3) yes
C16B C17B C18B N1B -149.4(2) ?
C12B C17B C18B N1B 30.5(4) yes
O10B C11B C19B C24B 64.0(3) ?
C12B C11B C19B C24B -60.4(3) ?
O10B C11B C19B C20B -114.4(2) ?
C12B C11B C19B C20B 121.1(3) ?
C24B C19B C20B C21B .3(4) ?
C11B C19B C20B C21B 178.8(3) ?
C19B C20B C21B C22B -.1(5) ?
C20B C21B C22B C23B -.1(5) ?
C21B C22B C23B C24B .1(5) ?
C20B C19B C24B C23B -.3(4) ?
C11B C19B C24B C23B -178.8(2) ?
C22B C23B C24B C19B .1(4) ?
